data_7235402
loop_
_publ_author_name
'Mirzaei, Masoud'
'Eshtiagh-Hosseini, Hossein'
'Karrabi, Zahra'
'Mol\<canov, Kre\<simir'
'Eydizadeh, Ehsan'
'Mague, Joel T.'
'Bauz\'a, Antonio'
'Frontera, Antonio'

_publ_section_title
;
 Crystal engineering with coordination compounds of NiII, CoII, and CrIII
 bearing dipicolinic acid driven by the nature of the noncovalent
 interactions
;
_journal_issue 24
_journal_name_full CrystEngComm
_journal_page_first 5352
_journal_paper_doi 10.1039/c4ce00325j
_journal_volume 16
_journal_year 2014
_chemical_formula_moiety 'C14 H7 N2 Ni O8, 2(H2 O), H3 O'
_chemical_formula_sum 'C14 H14 N2 Ni O11'
_chemical_formula_weight 444.96
_space_group_crystal_system monoclinic
_space_group_IT_number 14
_space_group_name_Hall '-P 2ybc'
_space_group_name_H-M_alt 'P 1 21/c 1'
_audit_creation_date 2009-12-18T18:02:22-00:00
_audit_creation_method 'WinGX routine CIF_UPDATE'
_cell_angle_alpha 90
_cell_angle_beta 115.251(13)
_cell_angle_gamma 90
_cell_formula_units_Z 4
_cell_length_a 13.676(3)
_cell_length_b 10.0513(19)
_cell_length_c 13.785(3)
_cell_measurement_reflns_used 917
_cell_measurement_temperature 293(2)
_cell_volume 1713.8(6)
_computing_cell_refinement 'X-Area 1.31 (Stoe & Cie GmbH, 2005)'
_computing_data_collection 'X-Area 1.31 (Stoe & Cie GmbH, 2005)'
_computing_data_reduction 'X-Area 1.31 (Stoe & Cie GmbH, 2005)'
_computing_molecular_graphics 'ORTEP-3 for Windows (Farrugia, 1997)'
_computing_publication_material 'WinGX (Farrugia, 1999)'
_computing_structure_refinement 'SHELXL-97 (Sheldrick, 1997)'
_computing_structure_solution 'SHELXS-97 (Sheldrick, 1990)'
_diffrn_ambient_temperature 293(2)
_diffrn_measured_fraction_theta_full 0.857
_diffrn_measured_fraction_theta_max 0.857
_diffrn_measurement_device_type 'STOE IPDS II'
_diffrn_measurement_method 'rotation method'
_diffrn_radiation_type MoK\a
_diffrn_radiation_wavelength 0.71073
_diffrn_reflns_av_R_equivalents 0.0289
_diffrn_reflns_limit_h_max 16
_diffrn_reflns_limit_h_min -16
_diffrn_reflns_limit_k_max 8
_diffrn_reflns_limit_k_min -13
_diffrn_reflns_limit_l_max 18
_diffrn_reflns_limit_l_min -15
_diffrn_reflns_number 5391
_diffrn_reflns_theta_full 29.29
_diffrn_reflns_theta_max 29.29
_diffrn_reflns_theta_min 2.6
_diffrn_standards_number 0
_exptl_absorpt_coefficient_mu 1.199
_exptl_absorpt_correction_T_max 0.876
_exptl_absorpt_correction_T_min 0.829
_exptl_absorpt_correction_type numerical
_exptl_absorpt_process_details 'shape of crystal determined optically by X-RED and X-SHELL'
_exptl_crystal_colour colorless
_exptl_crystal_density_diffrn 1.724
_exptl_crystal_density_method 'not measured'
_exptl_crystal_description prism
_exptl_crystal_F_000 912
_exptl_crystal_size_max 0.35
_exptl_crystal_size_mid 0.13
_exptl_crystal_size_min 0.11
_refine_diff_density_max 0.271
_refine_diff_density_min -0.372
_refine_ls_extinction_method none
_refine_ls_goodness_of_fit_ref 1.045
_refine_ls_hydrogen_treatment constr
_refine_ls_matrix_type full
_refine_ls_number_parameters 262
_refine_ls_number_reflns 4690
_refine_ls_number_restraints 0
_refine_ls_restrained_S_all 1.045
_refine_ls_R_factor_all 0.0516
_refine_ls_R_factor_gt 0.0384
_refine_ls_shift/su_max 0.001
_refine_ls_structure_factor_coef Fsqd
_refine_ls_weighting_details 'calc w=1/[\s^2^(Fo^2^)+(0.0527P)^2^+0.7621P] where P=(Fo^2^+2Fc^2^)/3'
_refine_ls_weighting_scheme calc
_refine_ls_wR_factor_gt 0.0962
_refine_ls_wR_factor_ref 0.1028
_reflns_number_gt 3194
_reflns_number_total 4019
_reflns_threshold_expression >2sigma(I)
_cod_data_source_file c4ce00325j1.cif
_cod_data_source_block new
_cod_database_code 7235402

loop_
_symmetry_equiv_pos_as_xyz
'x, y, z'
'-x, y+1/2, -z+1/2'
'-x, -y, -z'
'x, -y-1/2, z-1/2'

loop_
_atom_site_label
_atom_site_type_symbol
_atom_site_fract_x
_atom_site_fract_y
_atom_site_fract_z
_atom_site_U_iso_or_equiv
_atom_site_adp_type
_atom_site_occupancy
_atom_site_symmetry_multiplicity
_atom_site_calc_flag
_atom_site_refinement_flags
C1 C 0.9443(2) 0.6550(3) 0.36937(19) 0.0458(6) Uani 1 1 d .
C2 C 0.9789(2) 0.5136(2) 0.36692(16) 0.0380(5) Uani 1 1 d .
C3 C 0.91390(18) 0.3032(2) 0.30373(16) 0.0349(4) Uani 1 1 d .
C4 C 0.81026(19) 0.2312(2) 0.23991(16) 0.0353(4) Uani 1 1 d .
C5 C 1.0167(2) 0.2492(3) 0.34810(19) 0.0469(6) Uani 1 1 d .
H4 H 1.0280 0.1593 0.3404 0.056 Uiso 1 1 calc R
C6 C 1.1020(2) 0.3337(3) 0.4043(2) 0.0553(7) Uani 1 1 d .
H3 H 1.1722 0.3006 0.4354 0.066 Uiso 1 1 calc R
C7 C 1.0838(2) 0.4667(3) 0.41456(18) 0.0491(6) Uani 1 1 d .
H2 H 1.1410 0.5237 0.4527 0.059 Uiso 1 1 calc R
C8 C 0.59903(19) 0.5340(2) 0.33995(16) 0.0345(4) Uani 1 1 d .
C9 C 0.54491(17) 0.5962(2) 0.22938(15) 0.0315(4) Uani 1 1 d .
C10 C 0.57240(18) 0.63595(19) 0.07644(15) 0.0318(4) Uani 1 1 d .
C11 C 0.6541(2) 0.6130(2) 0.03179(16) 0.0362(5) Uani 1 1 d .
C12 C 0.4750(2) 0.6991(2) 0.02648(17) 0.0400(5) Uani 1 1 d .
H7 H 0.4524 0.7333 -0.0424 0.048 Uiso 1 1 calc R
C13 C 0.4108(2) 0.7108(2) 0.08159(19) 0.0439(5) Uani 1 1 d .
H6 H 0.3441 0.7531 0.0494 0.053 Uiso 1 1 calc R
C14 C 0.4461(2) 0.6594(2) 0.18492(18) 0.0404(5) Uani 1 1 d .
H5 H 0.4041 0.6676 0.2228 0.048 Uiso 1 1 calc R
N1 N 0.89702(15) 0.43156(18) 0.31355(13) 0.0327(4) Uani 1 1 d .
N2 N 0.60580(15) 0.58583(17) 0.17534(12) 0.0305(3) Uani 1 1 d .
Ni1 Ni 0.74988(2) 0.50662(3) 0.247914(19) 0.03198(10) Uani 1 1 d .
O1 O 0.84202(16) 0.67610(16) 0.31879(14) 0.0457(4) Uani 1 1 d .
O2 O 1.0132(2) 0.7387(2) 0.41804(19) 0.0736(7) Uani 1 1 d .
O3 O 0.72430(13) 0.29455(16) 0.20647(12) 0.0408(4) Uani 1 1 d .
O4 O 0.81898(16) 0.10702(17) 0.22396(14) 0.0504(4) Uani 1 1 d .
H1 H 0.7502 0.0599 0.1777 0.060 Uiso 1 1 d R
O5 O 0.69344(14) 0.48965(16) 0.36683(12) 0.0402(4) Uani 1 1 d .
O6 O 0.54776(16) 0.53029(19) 0.39610(13) 0.0463(4) Uani 1 1 d .
O7 O 0.74030(14) 0.55513(17) 0.09064(12) 0.0410(4) Uani 1 1 d .
O8 O 0.62900(17) 0.65359(19) -0.06305(13) 0.0503(4) Uani 1 1 d .
O9 O 0.1568(6) 0.5796(8) 0.0192(5) 0.105(3) Uani 0.50 1 d P
H8 H 0.0778 0.6207 -0.0231 0.127 Uiso 0.50 1 d PR
H10 H 0.1825 0.5939 -0.0206 0.127 Uiso 1 1 d R
O10 O 0.0786(9) 0.5235(7) -0.0049(8) 0.155(4) Uani 0.50 1 d P
H9 H 0.1003 0.5571 0.0562 0.186 Uiso 0.50 1 d PR
O11 O 0.24537(19) 0.3895(2) 0.14465(16) 0.0603(5) Uani 1 1 d .
H11 H 0.3037 0.3652 0.1051 0.072 Uiso 1 1 d R
H12 H 0.2087 0.3075 0.1533 0.072 Uiso 1 1 d R
H13 H 0.1944 0.4491 0.1050 0.072 Uiso 1 1 d R
O12 O 0.34700(17) 0.48495(19) 0.39051(14) 0.0523(5) Uani 1 1 d .
H14 H 0.3990 0.4983 0.3784 0.063 Uiso 1 1 d R
H15 H 0.3698 0.4943 0.4586 0.063 Uiso 1 1 d R

loop_
_atom_site_aniso_label
_atom_site_aniso_U_11
_atom_site_aniso_U_22
_atom_site_aniso_U_33
_atom_site_aniso_U_23
_atom_site_aniso_U_13
_atom_site_aniso_U_12
C1 0.0496(17) 0.0527(13) 0.0404(11) -0.0111(10) 0.0242(11) -0.0176(11)
C2 0.0304(13) 0.0572(13) 0.0281(9) -0.0045(8) 0.0140(8) -0.0092(9)
C3 0.0303(12) 0.0460(11) 0.0296(9) 0.0015(8) 0.0138(8) 0.0039(8)
C4 0.0362(13) 0.0394(10) 0.0321(9) 0.0009(8) 0.0163(8) 0.0023(8)
C5 0.0374(15) 0.0589(14) 0.0441(12) 0.0043(10) 0.0171(10) 0.0126(11)
C6 0.0295(15) 0.085(2) 0.0476(13) 0.0066(13) 0.0130(10) 0.0119(13)
C7 0.0292(14) 0.0810(18) 0.0348(11) -0.0020(11) 0.0116(9) -0.0114(12)
C8 0.0352(13) 0.0392(10) 0.0299(9) -0.0016(8) 0.0147(8) -0.0015(8)
C9 0.0297(12) 0.0342(9) 0.0318(9) 0.0002(7) 0.0142(8) 0.0006(8)
C10 0.0350(12) 0.0303(9) 0.0273(8) 0.0003(7) 0.0105(8) -0.0010(7)
C11 0.0457(14) 0.0333(9) 0.0303(9) -0.0002(7) 0.0168(9) -0.0030(8)
C12 0.0438(14) 0.0375(10) 0.0319(9) 0.0052(8) 0.0096(9) 0.0053(9)
C13 0.0341(14) 0.0435(12) 0.0475(12) 0.0070(9) 0.0111(10) 0.0110(9)
C14 0.0366(14) 0.0440(11) 0.0440(11) 0.0017(9) 0.0205(10) 0.0064(9)
N1 0.0257(10) 0.0458(9) 0.0269(7) -0.0006(7) 0.0116(6) -0.0020(7)
N2 0.0278(10) 0.0344(8) 0.0286(7) 0.0011(6) 0.0114(6) 0.0017(6)
Ni1 0.02691(18) 0.03768(15) 0.03030(14) 0.00117(10) 0.01120(11) 0.00165(10)
O1 0.0512(12) 0.0399(8) 0.0498(9) -0.0079(7) 0.0252(8) -0.0047(7)
O2 0.0686(16) 0.0709(14) 0.0808(15) -0.0320(12) 0.0313(12) -0.0351(11)
O3 0.0315(9) 0.0433(8) 0.0398(8) -0.0019(6) 0.0077(6) 0.0001(6)
O4 0.0503(12) 0.0416(9) 0.0568(10) -0.0080(7) 0.0205(8) 0.0010(7)
O5 0.0355(10) 0.0532(9) 0.0312(7) 0.0096(6) 0.0137(6) 0.0054(7)
O6 0.0428(11) 0.0641(11) 0.0398(8) 0.0074(7) 0.0250(7) 0.0043(8)
O7 0.0399(10) 0.0516(9) 0.0364(7) 0.0030(7) 0.0208(7) 0.0036(7)
O8 0.0656(13) 0.0553(10) 0.0365(8) 0.0107(7) 0.0281(8) 0.0093(9)
O9 0.115(6) 0.140(6) 0.101(4) 0.072(4) 0.084(4) 0.089(5)
O10 0.144(8) 0.054(4) 0.194(9) 0.021(4) 0.003(7) 0.027(4)
O11 0.0817(17) 0.0521(11) 0.0627(11) 0.0015(9) 0.0457(11) 0.0028(10)
O12 0.0472(12) 0.0694(12) 0.0390(8) 0.0115(8) 0.0172(8) 0.0090(8)

loop_
_atom_type_symbol
_atom_type_description
_atom_type_scat_dispersion_real
_atom_type_scat_dispersion_imag
_atom_type_scat_source
C C 0.003 0.002 'International Tables Vol C Tables 4.2.6.8 and 6.1.1.4'
H H 0 0 'International Tables Vol C Tables 4.2.6.8 and 6.1.1.4'
N N 0.006 0.003 'International Tables Vol C Tables 4.2.6.8 and 6.1.1.4'
Ni Ni 0.339 1.112 'International Tables Vol C Tables 4.2.6.8 and 6.1.1.4'
O O 0.011 0.006 'International Tables Vol C Tables 4.2.6.8 and 6.1.1.4'

loop_
_geom_angle_atom_site_label_1
_geom_angle_atom_site_label_2
_geom_angle_atom_site_label_3
_geom_angle
O2 C1 O1 126.0(3)
O2 C1 C2 119.0(3)
O1 C1 C2 115.1(2)
N1 C2 C7 120.7(2)
N1 C2 C1 113.5(2)
C7 C2 C1 125.8(2)
N1 C3 C5 121.7(2)
N1 C3 C4 111.55(19)
C5 C3 C4 126.8(2)
O3 C4 O4 125.4(2)
O3 C4 C3 118.68(19)
O4 C4 C3 115.9(2)
C3 C5 C6 117.5(3)
C3 C5 H4 121.2
C6 C5 H4 121.2
C7 C6 C5 120.5(3)
C7 C6 H3 119.8
C5 C6 H3 119.8
C6 C7 C2 118.6(2)
C6 C7 H2 120.7
C2 C7 H2 120.7
O6 C8 O5 125.6(2)
O6 C8 C9 118.3(2)
O5 C8 C9 116.10(18)
N2 C9 C14 120.90(18)
N2 C9 C8 112.02(18)
C14 C9 C8 127.07(19)
N2 C10 C12 121.6(2)
N2 C10 C11 111.62(18)
C12 C10 C11 126.77(18)
O7 C11 O8 125.6(2)
O7 C11 C10 117.63(17)
O8 C11 C10 116.7(2)
C10 C12 C13 118.08(19)
C10 C12 H7 121.0
C13 C12 H7 121.0
C12 C13 C14 120.2(2)
C12 C13 H6 119.9
C14 C13 H6 119.9
C9 C14 C13 118.1(2)
C9 C14 H5 120.9
C13 C14 H5 120.9
C3 N1 C2 121.1(2)
C3 N1 Ni1 120.87(15)
C2 N1 Ni1 118.05(17)
C9 N2 C10 121.01(19)
C9 N2 Ni1 118.49(13)
C10 N2 Ni1 120.36(15)
N2 Ni1 N1 176.32(7)
N2 Ni1 O5 78.85(7)
N1 Ni1 O5 104.74(7)
N2 Ni1 O1 100.46(7)
N1 Ni1 O1 78.70(8)
O5 Ni1 O1 92.89(7)
N2 Ni1 O7 77.27(7)
N1 Ni1 O7 99.16(7)
O5 Ni1 O7 156.07(7)
O1 Ni1 O7 92.93(7)
N2 Ni1 O3 104.35(7)
N1 Ni1 O3 76.47(7)
O5 Ni1 O3 93.07(6)
O1 Ni1 O3 155.17(7)
O7 Ni1 O3 91.33(6)
C1 O1 Ni1 114.66(15)
C4 O3 Ni1 112.39(14)
C4 O4 H1 116.0
C8 O5 Ni1 114.42(13)
C11 O7 Ni1 112.96(14)
O10 O9 H8 54.6
O10 O9 H10 122.7
H8 O9 H10 101.4
H8 O9 H9 65.9
H10 O9 H9 164.9
O9 O10 H8 59.8
O9 O10 H9 67.4
H8 O10 H9 79.6
H11 O11 H12 111.1
H11 O11 H13 111.2
H12 O11 H13 108.7
H14 O12 H15 105.5

loop_
_geom_bond_atom_site_label_1
_geom_bond_atom_site_label_2
_geom_bond_distance
C1 O2 1.227(3)
C1 O1 1.286(3)
C1 C2 1.504(4)
C2 N1 1.331(3)
C2 C7 1.381(4)
C3 N1 1.327(3)
C3 C5 1.382(3)
C3 C4 1.498(3)
C4 O3 1.240(3)
C4 O4 1.282(3)
C5 C6 1.383(4)
C5 H4 0.9300
C6 C7 1.378(4)
C6 H3 0.9300
C7 H2 0.9300
C8 O6 1.247(3)
C8 O5 1.263(3)
C8 C9 1.516(3)
C9 N2 1.337(3)
C9 C14 1.378(3)
C10 N2 1.338(2)
C10 C12 1.367(3)
C10 C11 1.506(3)
C11 O7 1.253(3)
C11 O8 1.269(2)
C12 C13 1.389(4)
C12 H7 0.9300
C13 C14 1.394(3)
C13 H6 0.9300
C14 H5 0.9300
N1 Ni1 1.9707(19)
N2 Ni1 1.9585(18)
Ni1 O5 2.0955(16)
Ni1 O1 2.0961(17)
Ni1 O7 2.1710(16)
Ni1 O3 2.1959(17)
O4 H1 1.0019
O9 O10 1.127(10)
O9 H8 1.0689
O9 H10 0.7803
O9 H9 1.1157
O10 H8 1.0079
O10 H9 0.8358
O11 H11 1.1678
O11 H12 0.9985
O11 H13 0.9049
O12 H14 0.8081
O12 H15 0.8586

loop_
_geom_hbond_atom_site_label_D
_geom_hbond_atom_site_label_H
_geom_hbond_atom_site_label_A
_geom_hbond_distance_DH
_geom_hbond_distance_HA
_geom_hbond_distance_DA
_geom_hbond_angle_DHA
_geom_hbond_site_symmetry_A
_geom_hbond_publ_flag
O4 H1 O12 1.0000 1.4700 2.4682 177.00 2645_4 yes
O9 H8 O2 1.0700 1.6800 2.6082 142.00 4464_1 yes
O9 H10 O7 0.7800 2.2700 2.8150 127.00 3665_1 yes
O11 H11 O8 1.1700 1.2900 2.4604 176.00 3665_1 yes
O11 H12 O1 1.0000 1.6100 2.6074 174.00 2645_1 yes
O11 H13 O9 0.9000 1.6900 2.5136 149.00 . yes
O11 H13 O10 0.9000 1.8200 2.6933 161.00 . yes
O12 H14 O6 0.8100 1.9700 2.7515 163.00 . yes
O12 H15 O6 0.8600 1.8500 2.6713 160.00 3666_1 yes
C7 H2 O5 0.9300 2.5500 3.2743 134.00 3766_1 yes
C12 H7 O3 0.9300 2.5200 3.2059 130.00 3665_1 yes

loop_
_geom_torsion_atom_site_label_1
_geom_torsion_atom_site_label_2
_geom_torsion_atom_site_label_3
_geom_torsion_atom_site_label_4
_geom_torsion
O2 C1 C2 N1 178.8(2)
O1 C1 C2 N1 -1.0(3)
O2 C1 C2 C7 -0.6(4)
O1 C1 C2 C7 179.6(2)
N1 C3 C4 O3 -1.2(3)
C5 C3 C4 O3 179.3(2)
N1 C3 C4 O4 178.32(18)
C5 C3 C4 O4 -1.1(3)
N1 C3 C5 C6 0.5(3)
C4 C3 C5 C6 179.9(2)
C3 C5 C6 C7 -0.2(4)
C5 C6 C7 C2 -0.5(4)
N1 C2 C7 C6 0.9(3)
C1 C2 C7 C6 -179.7(2)
O6 C8 C9 N2 -175.9(2)
O5 C8 C9 N2 3.9(3)
O6 C8 C9 C14 5.1(3)
O5 C8 C9 C14 -175.1(2)
N2 C10 C11 O7 -1.4(3)
C12 C10 C11 O7 178.6(2)
N2 C10 C11 O8 178.14(19)
C12 C10 C11 O8 -1.8(3)
N2 C10 C12 C13 0.3(3)
C11 C10 C12 C13 -179.8(2)
C10 C12 C13 C14 0.2(3)
N2 C9 C14 C13 0.8(3)
C8 C9 C14 C13 179.7(2)
C12 C13 C14 C9 -0.7(4)
C5 C3 N1 C2 -0.1(3)
C4 C3 N1 C2 -179.54(17)
C5 C3 N1 Ni1 179.19(16)
C4 C3 N1 Ni1 -0.3(2)
C7 C2 N1 C3 -0.7(3)
C1 C2 N1 C3 179.88(18)
C7 C2 N1 Ni1 -179.95(16)
C1 C2 N1 Ni1 0.6(2)
C14 C9 N2 C10 -0.3(3)
C8 C9 N2 C10 -179.35(18)
C14 C9 N2 Ni1 175.43(16)
C8 C9 N2 Ni1 -3.6(2)
C12 C10 N2 C9 -0.2(3)
C11 C10 N2 C9 179.80(18)
C12 C10 N2 Ni1 -175.90(16)
C11 C10 N2 Ni1 4.1(2)
C9 N2 Ni1 O5 1.97(15)
C10 N2 Ni1 O5 177.75(16)
C9 N2 Ni1 O1 -88.94(16)
C10 N2 Ni1 O1 86.84(16)
C9 N2 Ni1 O7 -179.60(16)
C10 N2 Ni1 O7 -3.82(15)
C9 N2 Ni1 O3 92.31(15)
C10 N2 Ni1 O3 -91.92(16)
C3 N1 Ni1 O5 90.57(16)
C2 N1 Ni1 O5 -90.15(15)
C3 N1 Ni1 O1 -179.40(16)
C2 N1 Ni1 O1 -0.12(15)
C3 N1 Ni1 O7 -88.22(16)
C2 N1 Ni1 O7 91.06(15)
C3 N1 Ni1 O3 0.93(15)
C2 N1 Ni1 O3 -179.78(16)
O2 C1 O1 Ni1 -178.9(2)
C2 C1 O1 Ni1 0.9(2)
N2 Ni1 O1 C1 -176.81(15)
N1 Ni1 O1 C1 -0.46(15)
O5 Ni1 O1 C1 104.00(16)
O7 Ni1 O1 C1 -99.23(16)
O3 Ni1 O1 C1 0.3(3)
O4 C4 O3 Ni1 -177.57(18)
C3 C4 O3 Ni1 1.9(2)
N2 Ni1 O3 C4 174.74(14)
N1 Ni1 O3 C4 -1.56(14)
O5 Ni1 O3 C4 -105.99(15)
O1 Ni1 O3 C4 -2.3(2)
O7 Ni1 O3 C4 97.55(15)
O6 C8 O5 Ni1 177.45(18)
C9 C8 O5 Ni1 -2.3(2)
N2 Ni1 O5 C8 0.38(15)
N1 Ni1 O5 C8 179.55(15)
O1 Ni1 O5 C8 100.47(16)
O7 Ni1 O5 C8 -3.4(3)
O3 Ni1 O5 C8 -103.65(15)
O8 C11 O7 Ni1 178.99(18)
C10 C11 O7 Ni1 -1.5(2)
N2 Ni1 O7 C11 2.75(15)
N1 Ni1 O7 C11 -176.33(15)
O5 Ni1 O7 C11 6.6(3)
O1 Ni1 O7 C11 -97.31(16)
O3 Ni1 O7 C11 107.16(16)
